data_7200547
loop_
_publ_author_name
'Yu, Jie-Hui'
'Wang, Xu-Mei'
'Ye, Ling'
'Hou, Qin'
'Yang, Qing-Feng'
'Xu, Ji-Qing'

_publ_section_title
;
 Organically templated chained chlorocadmates and cadmium-chloro
 thiocyanates
;
_journal_issue 6
_journal_name_full CrystEngComm
_journal_page_first 1037
_journal_paper_doi 10.1039/b817781c
_journal_volume 11
_journal_year 2009
_chemical_formula_sum 'C14 H30 Cd3 Cl8 N6 O S2'
_chemical_formula_weight 983.36
_chemical_name_systematic
;
?
;
_space_group_IT_number 2
_symmetry_cell_setting triclinic
_symmetry_space_group_name_Hall '-P 1'
_symmetry_space_group_name_H-M 'P -1'
_atom_sites_solution_hydrogens geom
_atom_sites_solution_primary direct
_atom_sites_solution_secondary difmap
_audit_creation_method SHELXL-97
_cell_angle_alpha 113.89(3)
_cell_angle_beta 96.41(3)
_cell_angle_gamma 102.12(3)
_cell_formula_units_Z 2
_cell_length_a 8.3087(17)
_cell_length_b 13.661(3)
_cell_length_c 15.298(3)
_cell_measurement_temperature 293(2)
_cell_volume 1514.2(8)
_computing_cell_refinement PROCESS-AUTO
_computing_data_collection PROCESS-AUTO
_computing_data_reduction PROCESS-AUTO
_computing_structure_refinement 'SHELXL-97 (Sheldrick, 1997)'
_computing_structure_solution 'SHELXS-97 (Sheldrick, 1990)'
_diffrn_ambient_temperature 293(2)
_diffrn_detector_area_resol_mean 10.0
_diffrn_measured_fraction_theta_full 0.978
_diffrn_measured_fraction_theta_max 0.978
_diffrn_measurement_device_type 'Rigaku RAXIS-RAPID'
_diffrn_measurement_method w
_diffrn_radiation_monochromator graphite
_diffrn_radiation_source 'fine-focus sealed tube'
_diffrn_radiation_type MoK\a
_diffrn_radiation_wavelength 0.71073
_diffrn_reflns_av_R_equivalents 0.0209
_diffrn_reflns_av_sigmaI/netI 0.0273
_diffrn_reflns_limit_h_max 10
_diffrn_reflns_limit_h_min -10
_diffrn_reflns_limit_k_max 17
_diffrn_reflns_limit_k_min -17
_diffrn_reflns_limit_l_max 19
_diffrn_reflns_limit_l_min -19
_diffrn_reflns_number 14892
_diffrn_reflns_theta_full 27.48
_diffrn_reflns_theta_max 27.48
_diffrn_reflns_theta_min 3.05
_diffrn_standards_decay_% 0
_diffrn_standards_interval_count 0
_diffrn_standards_number 0
_exptl_absorpt_coefficient_mu 2.953
_exptl_absorpt_correction_T_max 0.5
_exptl_absorpt_correction_T_min 0.3571
_exptl_absorpt_correction_type empirical
_exptl_absorpt_process_details
;Higashi, T.(1995).Program for Absorption Correction.
Rigaku Corporation, Tokyo,Japan.
;
_exptl_crystal_colour colorless
_exptl_crystal_density_diffrn 2.157
_exptl_crystal_density_method 'not measured'
_exptl_crystal_description needle
_exptl_crystal_F_000 952
_exptl_crystal_size_max 0.278
_exptl_crystal_size_mid 0.243
_exptl_crystal_size_min 0.138
_refine_diff_density_max 1.792
_refine_diff_density_min -1.048
_refine_diff_density_rms 0.137
_refine_ls_extinction_method none
_refine_ls_goodness_of_fit_ref 1.124
_refine_ls_hydrogen_treatment mixed
_refine_ls_matrix_type full
_refine_ls_number_parameters 331
_refine_ls_number_reflns 6790
_refine_ls_number_restraints 0
_refine_ls_restrained_S_all 1.124
_refine_ls_R_factor_all 0.0387
_refine_ls_R_factor_gt 0.0317
_refine_ls_shift/su_max 0.022
_refine_ls_shift/su_mean 0.000
_refine_ls_structure_factor_coef Fsqd
_refine_ls_weighting_details 'calc w=1/[\s^2^(Fo^2^)+(0.0296P)^2^+5.2667P] where P=(Fo^2^+2Fc^2^)/3'
_refine_ls_weighting_scheme calc
_refine_ls_wR_factor_gt 0.0786
_refine_ls_wR_factor_ref 0.0876
_reflns_number_gt 5896
_reflns_number_total 6790
_reflns_threshold_expression >2sigma(I)
_cod_data_source_file b817781c.txt
_cod_data_source_block 4
_cod_original_cell_volume 1514.3(5)
_cod_original_sg_symbol_H-M P-1
_cod_database_code 7200547

loop_
_symmetry_equiv_pos_as_xyz
'x, y, z'
'-x, -y, -z'

loop_
_atom_site_label
_atom_site_type_symbol
_atom_site_fract_x
_atom_site_fract_y
_atom_site_fract_z
_atom_site_U_iso_or_equiv
_atom_site_adp_type
_atom_site_occupancy
_atom_site_symmetry_multiplicity
_atom_site_calc_flag
_atom_site_refinement_flags
_atom_site_disorder_assembly
_atom_site_disorder_group
Cd1 Cd -0.35631(4) 0.66480(3) 0.42267(2) 0.02755(8) Uani 1 1 d . . .
Cd2 Cd -0.45640(4) 0.54353(3) 0.13544(2) 0.03134(9) Uani 1 1 d . . .
Cd3 Cd -0.40263(4) 0.83294(3) 0.05066(2) 0.02947(9) Uani 1 1 d . . .
Cl1 Cl -0.35508(14) 0.85907(9) 0.44325(8) 0.0321(2) Uani 1 1 d . . .
Cl2 Cl -0.62522(13) 0.58846(9) 0.27555(8) 0.0282(2) Uani 1 1 d . . .
Cl3 Cl -0.19678(13) 0.59824(9) 0.27339(7) 0.0279(2) Uani 1 1 d . . .
Cl4 Cl -0.38543(14) 0.76617(9) 0.17942(8) 0.0311(2) Uani 1 1 d . . .
Cl5 Cl -0.72056(17) 0.49258(13) 0.00025(9) 0.0471(3) Uani 1 1 d . . .
Cl6 Cl -0.47805(16) 0.67212(9) -0.11401(9) 0.0369(3) Uani 1 1 d . . .
Cl7 Cl -0.60723(16) 0.93989(11) 0.08006(9) 0.0403(3) Uani 1 1 d . . .
Cl8 Cl -0.11064(14) 0.93732(9) 0.06973(9) 0.0320(2) Uani 1 1 d . . .
S1 S 0.1716(2) 0.92682(14) 0.64535(13) 0.0560(4) Uani 1 1 d . . .
S2 S -0.47960(19) 0.28636(11) 0.42140(11) 0.0424(3) Uani 1 1 d . . .
N1 N -0.0560(5) 0.1934(3) 0.1291(3) 0.0336(9) Uani 1 1 d . . .
N2 N 0.0093(5) 0.3863(3) 0.2595(3) 0.0325(8) Uani 1 1 d . . .
N3 N 0.0586(5) -0.1010(3) 0.2815(3) 0.0270(8) Uani 1 1 d . . .
N4 N 0.3044(5) -0.1711(3) 0.3038(3) 0.0285(8) Uani 1 1 d . . .
N5 N -0.0802(5) 0.7422(4) 0.5338(3) 0.0287(8) Uani 1 1 d . . .
N6 N -0.3936(6) 0.4910(4) 0.4131(3) 0.0416(10) Uani 1 1 d . . .
C1 C -0.0273(7) 0.2725(4) 0.0841(4) 0.0389(11) Uani 1 1 d . . .
H1A H -0.1200 0.2499 0.0291 0.047 Uiso 1 1 calc R . .
H1B H 0.0762 0.2727 0.0604 0.047 Uiso 1 1 calc R . .
C2 C -0.0152(6) 0.3884(4) 0.1620(3) 0.0338(10) Uani 1 1 d . . .
H2A H 0.0791 0.4430 0.1607 0.041 Uiso 1 1 calc R . .
H2B H -0.1177 0.4086 0.1499 0.041 Uiso 1 1 calc R . .
C3 C -0.1998(6) 0.2043(4) 0.1790(4) 0.0416(12) Uani 1 1 d . . .
H3A H -0.2269 0.1461 0.2003 0.050 Uiso 1 1 calc R . .
H3B H -0.2987 0.1970 0.1341 0.050 Uiso 1 1 calc R . .
C4 C -0.1496(6) 0.3182(5) 0.2669(4) 0.0392(11) Uani 1 1 d . . .
H4A H -0.2383 0.3545 0.2674 0.047 Uiso 1 1 calc R . .
H4B H -0.1318 0.3102 0.3271 0.047 Uiso 1 1 calc R . .
C5 C 0.0997(6) 0.2163(4) 0.2020(4) 0.0383(11) Uani 1 1 d . . .
H5B H 0.1894 0.1975 0.1686 0.046 Uiso 1 1 calc R . .
H5C H 0.0771 0.1714 0.2371 0.046 Uiso 1 1 calc R . .
C6 C 0.1524(6) 0.3392(4) 0.2731(4) 0.0356(10) Uani 1 1 d . . .
H6A H 0.1783 0.3485 0.3399 0.043 Uiso 1 1 calc R . .
H6B H 0.2524 0.3778 0.2604 0.043 Uiso 1 1 calc R . .
C7 C 0.1987(6) -0.2436(4) 0.2031(3) 0.0357(11) Uani 1 1 d . . .
H7A H 0.1705 -0.3211 0.1914 0.043 Uiso 1 1 calc R . .
H7B H 0.2604 -0.2361 0.1549 0.043 Uiso 1 1 calc R . .
C8 C 0.0390(6) -0.2080(4) 0.1941(3) 0.0324(10) Uani 1 1 d . . .
H8A H 0.0200 -0.1982 0.1348 0.039 Uiso 1 1 calc R . .
H8B H -0.0572 -0.2649 0.1905 0.039 Uiso 1 1 calc R . .
C9 C 0.0652(6) -0.1193(4) 0.3717(3) 0.0317(10) Uani 1 1 d . . .
H9A H -0.0426 -0.1664 0.3684 0.038 Uiso 1 1 calc R . .
H9B H 0.0890 -0.0486 0.4293 0.038 Uiso 1 1 calc R . .
C10 C 0.2035(7) -0.1751(5) 0.3782(4) 0.0393(11) Uani 1 1 d . . .
H10A H 0.2758 -0.1364 0.4434 0.047 Uiso 1 1 calc R . .
H10B H 0.1541 -0.2519 0.3652 0.047 Uiso 1 1 calc R . .
C11 C 0.2152(6) -0.0154(4) 0.2931(4) 0.0338(10) Uani 1 1 d . . .
H11A H 0.2207 0.0562 0.3456 0.041 Uiso 1 1 calc R . .
H11B H 0.2152 -0.0071 0.2330 0.041 Uiso 1 1 calc R . .
C12 C 0.3666(6) -0.0543(4) 0.3168(4) 0.0312(10) Uani 1 1 d . . .
H12A H 0.4422 -0.0513 0.2735 0.037 Uiso 1 1 calc R . .
H12B H 0.4281 -0.0060 0.3838 0.037 Uiso 1 1 calc R . .
C13 C 0.0073(9) 0.8077(7) 0.5727(5) 0.0531(17) Uani 1 1 d . . .
C14 C -0.4311(6) 0.4068(4) 0.4162(3) 0.0291(9) Uani 1 1 d . . .
OW1 O 0.0870(8) 0.5654(5) 0.4328(4) 0.0713(18) Uani 1 1 d . . .
H33 H 0.039(7) 0.454(5) 0.304(4) 0.044(16) Uiso 1 1 d . . .
H32 H -0.081(7) 0.128(5) 0.081(4) 0.045(16) Uiso 1 1 d . . .
H31 H -0.008(6) -0.072(4) 0.280(4) 0.026(13) Uiso 1 1 d . . .
H30 H 0.388(7) -0.200(5) 0.311(4) 0.044(16) Uiso 1 1 d . . .
H51 H 0.162(13) 0.604(8) 0.458(8) 0.10(4) Uiso 1 1 d . . .
H50 H 0.008(12) 0.579(8) 0.448(7) 0.09(3) Uiso 1 1 d . . .

loop_
_atom_site_aniso_label
_atom_site_aniso_U_11
_atom_site_aniso_U_22
_atom_site_aniso_U_33
_atom_site_aniso_U_23
_atom_site_aniso_U_13
_atom_site_aniso_U_12
Cd1 0.03077(17) 0.02394(16) 0.02602(16) 0.01069(13) 0.00316(13) 0.00614(12)
Cd2 0.03806(18) 0.03008(18) 0.02117(16) 0.00858(13) 0.00331(13) 0.00744(14)
Cd3 0.02712(16) 0.03094(18) 0.02832(17) 0.01170(14) 0.00770(13) 0.00607(13)
Cl1 0.0349(5) 0.0241(5) 0.0303(5) 0.0079(4) 0.0015(4) 0.0057(4)
Cl2 0.0281(5) 0.0241(5) 0.0277(5) 0.0095(4) 0.0038(4) 0.0032(4)
Cl3 0.0297(5) 0.0270(5) 0.0245(5) 0.0093(4) 0.0051(4) 0.0079(4)
Cl4 0.0353(5) 0.0317(5) 0.0331(5) 0.0177(5) 0.0131(5) 0.0128(4)
Cl5 0.0448(7) 0.0617(9) 0.0277(6) 0.0132(6) 0.0059(5) 0.0152(6)
Cl6 0.0460(6) 0.0248(5) 0.0316(6) 0.0067(4) 0.0050(5) 0.0073(5)
Cl7 0.0415(6) 0.0480(7) 0.0373(6) 0.0185(5) 0.0137(5) 0.0223(5)
Cl8 0.0297(5) 0.0237(5) 0.0421(6) 0.0140(5) 0.0119(5) 0.0058(4)
S1 0.0438(8) 0.0523(9) 0.0660(10) 0.0205(8) 0.0120(7) 0.0132(7)
S2 0.0548(8) 0.0297(6) 0.0496(8) 0.0197(6) 0.0250(6) 0.0139(6)
N1 0.040(2) 0.0203(19) 0.035(2) 0.0066(17) 0.0098(18) 0.0072(16)
N2 0.041(2) 0.024(2) 0.0259(19) 0.0055(16) 0.0041(17) 0.0095(17)
N3 0.0234(17) 0.0253(19) 0.035(2) 0.0114(16) 0.0099(16) 0.0152(15)
N4 0.0240(18) 0.033(2) 0.0290(19) 0.0131(16) 0.0055(15) 0.0088(15)
N5 0.030(2) 0.028(2) 0.0227(19) 0.0059(16) -0.0010(16) 0.0114(17)
N6 0.058(3) 0.036(2) 0.046(3) 0.024(2) 0.029(2) 0.021(2)
C1 0.054(3) 0.031(3) 0.031(2) 0.013(2) 0.013(2) 0.011(2)
C2 0.043(3) 0.025(2) 0.031(2) 0.0118(19) 0.004(2) 0.0090(19)
C3 0.032(2) 0.040(3) 0.052(3) 0.022(3) 0.010(2) 0.005(2)
C4 0.038(3) 0.047(3) 0.036(3) 0.017(2) 0.019(2) 0.017(2)
C5 0.036(2) 0.033(3) 0.052(3) 0.021(2) 0.011(2) 0.014(2)
C6 0.032(2) 0.034(3) 0.039(3) 0.018(2) 0.001(2) 0.0082(19)
C7 0.036(2) 0.030(2) 0.029(2) 0.0013(19) 0.0009(19) 0.0110(19)
C8 0.033(2) 0.031(2) 0.028(2) 0.0079(19) 0.0004(19) 0.0149(19)
C9 0.029(2) 0.033(2) 0.034(2) 0.013(2) 0.0173(19) 0.0100(18)
C10 0.041(3) 0.054(3) 0.031(2) 0.028(2) 0.008(2) 0.012(2)
C11 0.041(3) 0.025(2) 0.038(3) 0.015(2) 0.013(2) 0.0081(19)
C12 0.024(2) 0.030(2) 0.037(2) 0.012(2) 0.0090(19) 0.0049(17)
C13 0.069(4) 0.083(5) 0.060(4) 0.056(4) 0.043(4) 0.060(4)
C14 0.031(2) 0.034(2) 0.028(2) 0.0143(19) 0.0154(18) 0.0139(18)
OW1 0.060(3) 0.070(4) 0.045(3) -0.015(2) -0.011(2) 0.036(3)

loop_
_atom_type_symbol
_atom_type_description
_atom_type_scat_dispersion_real
_atom_type_scat_dispersion_imag
_atom_type_scat_source
C C 0.0033 0.0016 'International Tables Vol C Tables 4.2.6.8 and 6.1.1.4'
H H 0.0000 0.0000 'International Tables Vol C Tables 4.2.6.8 and 6.1.1.4'
N N 0.0061 0.0033 'International Tables Vol C Tables 4.2.6.8 and 6.1.1.4'
O O 0.0106 0.0060 'International Tables Vol C Tables 4.2.6.8 and 6.1.1.4'
S S 0.1246 0.1234 'International Tables Vol C Tables 4.2.6.8 and 6.1.1.4'
Cl Cl 0.1484 0.1585 'International Tables Vol C Tables 4.2.6.8 and 6.1.1.4'
Cd Cd -0.8075 1.2024 'International Tables Vol C Tables 4.2.6.8 and 6.1.1.4'

loop_
_geom_angle_atom_site_label_1
_geom_angle_atom_site_label_2
_geom_angle_atom_site_label_3
_geom_angle
_geom_angle_site_symmetry_1
_geom_angle_site_symmetry_3
_geom_angle_publ_flag
N6 Cd1 N5 94.82(17) . . ?
N6 Cd1 Cl1 171.34(11) . . ?
N5 Cd1 Cl1 89.63(11) . . ?
N6 Cd1 Cl2 90.22(13) . . ?
N5 Cd1 Cl2 168.45(10) . . ?
Cl1 Cd1 Cl2 86.79(5) . . ?
N6 Cd1 Cl3 86.47(11) . . ?
N5 Cd1 Cl3 87.58(10) . . ?
Cl1 Cd1 Cl3 101.16(5) . . ?
Cl2 Cd1 Cl3 82.35(4) . . ?
N6 Cd1 S2 87.79(11) . 2_466 ?
N5 Cd1 S2 91.83(10) . 2_466 ?
Cl1 Cd1 S2 84.65(5) . 2_466 ?
Cl2 Cd1 S2 98.75(5) . 2_466 ?
Cl3 Cd1 S2 174.15(4) . 2_466 ?
Cl3 Cd2 Cl5 178.42(4) . . ?
Cl3 Cd2 Cl5 93.23(4) . 2_465 ?
Cl5 Cd2 Cl5 88.07(5) . 2_465 ?
Cl3 Cd2 Cl2 85.45(4) . . ?
Cl5 Cd2 Cl2 93.23(4) . . ?
Cl5 Cd2 Cl2 177.55(4) 2_465 . ?
Cl3 Cd2 Cl4 86.84(5) . . ?
Cl5 Cd2 Cl4 92.23(6) . . ?
Cl5 Cd2 Cl4 91.52(5) 2_465 . ?
Cl2 Cd2 Cl4 86.36(4) . . ?
Cl3 Cd2 Cl6 88.59(5) . 2_465 ?
Cl5 Cd2 Cl6 92.23(6) . 2_465 ?
Cl5 Cd2 Cl6 93.40(5) 2_465 2_465 ?
Cl2 Cd2 Cl6 88.63(5) . 2_465 ?
Cl4 Cd2 Cl6 173.47(4) . 2_465 ?
Cl7 Cd3 Cl8 116.22(5) . . ?
Cl7 Cd3 Cl6 113.72(5) . . ?
Cl8 Cd3 Cl6 105.83(6) . . ?
Cl7 Cd3 Cl4 106.26(5) . . ?
Cl8 Cd3 Cl4 104.44(5) . . ?
Cl6 Cd3 Cl4 109.93(4) . . ?
Cd2 Cl2 Cd1 95.74(4) . . ?
Cd2 Cl3 Cd1 96.00(4) . . ?
Cd3 Cl4 Cd2 122.40(5) . . ?
Cd2 Cl5 Cd2 91.93(5) . 2_465 ?
Cd3 Cl6 Cd2 121.09(5) . 2_465 ?
C14 S2 Cd1 101.45(16) . 2_466 ?
C3 N1 C1 110.8(4) . . ?
C3 N1 C5 109.3(4) . . ?
C1 N1 C5 109.9(4) . . ?
C4 N2 C2 109.4(4) . . ?
C4 N2 C6 110.1(4) . . ?
C2 N2 C6 110.8(4) . . ?
C8 N3 C11 110.6(4) . . ?
C8 N3 C9 110.0(4) . . ?
C11 N3 C9 109.8(4) . . ?
C7 N4 C12 109.8(4) . . ?
C7 N4 C10 109.9(4) . . ?
C12 N4 C10 110.6(4) . . ?
C13 N5 Cd1 144.9(5) . . ?
C14 N6 Cd1 169.5(4) . . ?
N1 C1 C2 108.1(4) . . ?
N2 C2 C1 107.9(4) . . ?
N1 C3 C4 108.5(4) . . ?
N2 C4 C3 108.1(4) . . ?
N1 C5 C6 108.3(4) . . ?
N2 C6 C5 108.1(4) . . ?
N4 C7 C8 108.5(4) . . ?
N3 C8 C7 108.6(4) . . ?
N3 C9 C10 108.4(3) . . ?
N4 C10 C9 108.2(4) . . ?
N3 C11 C12 108.0(4) . . ?
N4 C12 C11 108.7(4) . . ?
N5 C13 S1 178.6(6) . . ?
N6 C14 S2 178.5(5) . . ?

loop_
_geom_bond_atom_site_label_1
_geom_bond_atom_site_label_2
_geom_bond_distance
_geom_bond_site_symmetry_2
_geom_bond_publ_flag
Cd1 N6 2.270(4) . ?
Cd1 N5 2.435(4) . ?
Cd1 Cl1 2.5404(13) . ?
Cd1 Cl2 2.6728(16) . ?
Cd1 Cl3 2.7017(14) . ?
Cd1 S2 2.7952(16) 2_466 ?
Cd2 Cl3 2.5875(15) . ?
Cd2 Cl5 2.5998(17) . ?
Cd2 Cl5 2.6212(15) 2_465 ?
Cd2 Cl2 2.6278(13) . ?
Cd2 Cl4 2.7482(14) . ?
Cd2 Cl6 2.7545(14) 2_465 ?
Cd3 Cl7 2.4306(14) . ?
Cd3 Cl8 2.4611(14) . ?
Cd3 Cl6 2.4804(17) . ?
Cd3 Cl4 2.4860(12) . ?
Cl5 Cd2 2.6211(15) 2_465 ?
Cl6 Cd2 2.7545(14) 2_465 ?
S1 C13 1.736(9) . ?
S2 C14 1.647(5) . ?
S2 Cd1 2.7952(16) 2_466 ?
N1 C3 1.489(6) . ?
N1 C1 1.494(6) . ?
N1 C5 1.496(7) . ?
N2 C4 1.492(6) . ?
N2 C2 1.494(6) . ?
N2 C6 1.499(6) . ?
N3 C8 1.490(6) . ?
N3 C11 1.495(6) . ?
N3 C9 1.497(6) . ?
N4 C7 1.491(6) . ?
N4 C12 1.492(6) . ?
N4 C10 1.498(6) . ?
N5 C13 0.939(8) . ?
N6 C14 1.148(6) . ?
C1 C2 1.522(6) . ?
C3 C4 1.520(7) . ?
C5 C6 1.516(7) . ?
C7 C8 1.517(6) . ?
C9 C10 1.522(7) . ?
C11 C12 1.527(7) . ?

loop_
_geom_hbond_atom_site_label_D
_geom_hbond_atom_site_label_H
_geom_hbond_atom_site_label_A
_geom_hbond_distance_DH
_geom_hbond_distance_HA
_geom_hbond_distance_DA
_geom_hbond_angle_DHA
_geom_hbond_site_symmetry_A
N3 H31 S1 0.75(5) 2.59(5) 3.287(4) 155(5) 2_566
N4 H30 Cl1 0.89(6) 2.51(6) 3.190(4) 134(5) 1_645
N2 H33 OW1 0.85(6) 1.88(6) 2.671(6) 154(6) .
N1 H32 Cl8 0.86(6) 2.49(6) 3.152(4) 134(5) 1_545
